data_4116634
loop_
_publ_author_name
'Douglas E. Berning'
'Bruce C. Noll'
'Daniel L. DuBois'

_publ_section_title
;
 Relative Hydride, Proton, and Hydrogen Atom Transfer Abilities of
 [HM(diphosphine)2]PF6 Complexes (M = Pt, Ni)
;
_journal_name_full 'Journal of the American Chemical Society'
_journal_page_first 11432
_journal_page_last 11447
_journal_paper_doi 10.1021/ja991888y
_journal_volume 121
_journal_year 1999
_chemical_formula_sum 'C15.61 H39.73 F12 N0.27 O0.53 P6 Pt'
_chemical_formula_weight 848.70
_chemical_name_systematic
;
 ?
;
_space_group_IT_number 14
_symmetry_cell_setting monoclinic
_symmetry_space_group_name_Hall '-P 2ybc'
_symmetry_space_group_name_H-M 'P 1 21/c 1'
_atom_sites_solution_hydrogens geom
_atom_sites_solution_primary direct
_atom_sites_solution_secondary difmap
_audit_creation_method SHELXL-97
_cell_angle_alpha 90.00
_cell_angle_beta 94.269(6)
_cell_angle_gamma 90.00
_cell_formula_units_Z 4
_cell_length_a 17.5851(17)
_cell_length_b 9.3130(10)
_cell_length_c 18.412(3)
_cell_measurement_reflns_used 8192
_cell_measurement_temperature 141(2)
_cell_measurement_theta_max 31.51
_cell_measurement_theta_min 2.22
_cell_volume 3007.0(7)
_computing_cell_refinement 'Siemens SAINT'
_computing_data_collection 'Siemens SMART'
_computing_data_reduction 'Siemens SAINT'
_computing_molecular_graphics 'Siemens SHELXTL'
_computing_publication_material 'Siemens SHELXTL'
_computing_structure_refinement 'SHELXL-97 (Sheldrick, 1997)'
_computing_structure_solution 'SHELXS-97 (Sheldrick, 1990)'
_diffrn_ambient_temperature 141(2)
_diffrn_measured_fraction_theta_full 0.942
_diffrn_measured_fraction_theta_max 0.942
_diffrn_measurement_device_type 'Siemens SMART CCD'
_diffrn_measurement_method '\w scans'
_diffrn_radiation_monochromator graphite
_diffrn_radiation_source 'sealed tube'
_diffrn_radiation_type MoK\a
_diffrn_radiation_wavelength 0.71073
_diffrn_reflns_av_R_equivalents 0.0442
_diffrn_reflns_av_sigmaI/netI 0.0384
_diffrn_reflns_limit_h_max 25
_diffrn_reflns_limit_h_min -24
_diffrn_reflns_limit_k_max 13
_diffrn_reflns_limit_k_min -13
_diffrn_reflns_limit_l_max 26
_diffrn_reflns_limit_l_min -26
_diffrn_reflns_number 39464
_diffrn_reflns_theta_full 31.51
_diffrn_reflns_theta_max 31.51
_diffrn_reflns_theta_min 2.22
_exptl_absorpt_coefficient_mu 5.069
_exptl_absorpt_correction_T_max 0.5372
_exptl_absorpt_correction_T_min 0.3759
_exptl_absorpt_correction_type multi-scan
_exptl_crystal_colour colorless
_exptl_crystal_density_diffrn 1.875
_exptl_crystal_description block
_exptl_crystal_F_000 1662
_exptl_crystal_size_max 0.24
_exptl_crystal_size_mid 0.15
_exptl_crystal_size_min 0.14
_refine_diff_density_max 1.238
_refine_diff_density_min -1.274
_refine_diff_density_rms 0.138
_refine_ls_extinction_coef 0.00033(6)
_refine_ls_extinction_expression Fc^*^=kFc[1+0.001xFc^2^\l^3^/sin(2\q)]^-1/4^
_refine_ls_extinction_method SHELXL
_refine_ls_goodness_of_fit_ref 1.047
_refine_ls_hydrogen_treatment mixed
_refine_ls_matrix_type full
_refine_ls_number_parameters 356
_refine_ls_number_reflns 9444
_refine_ls_number_restraints 0
_refine_ls_restrained_S_all 1.047
_refine_ls_R_factor_all 0.0412
_refine_ls_R_factor_gt 0.0332
_refine_ls_shift/su_max 0.001
_refine_ls_shift/su_mean 0.000
_refine_ls_structure_factor_coef Fsqd
_refine_ls_weighting_details 'calc w=1/[\s^2^(Fo^2^)+(0.0351P)^2^+5.0718P] where P=(Fo^2^+2Fc^2^)/3'
_refine_ls_weighting_scheme calc
_refine_ls_wR_factor_gt 0.0771
_refine_ls_wR_factor_ref 0.0805
_reflns_number_gt 8122
_reflns_number_total 9444
_reflns_threshold_expression >2sigma(I)
_cod_data_source_file ja991888y_5.cif
_cod_data_source_block '[pt(dmpp)2](pf6)2'
_cod_original_cell_volume 3007.0(6)
_cod_database_code 4116634

loop_
_symmetry_equiv_pos_as_xyz
'x, y, z'
'-x, y+1/2, -z+1/2'
'-x, -y, -z'
'x, -y-1/2, z-1/2'

loop_
_atom_site_label
_atom_site_type_symbol
_atom_site_fract_x
_atom_site_fract_y
_atom_site_fract_z
_atom_site_U_iso_or_equiv
_atom_site_adp_type
_atom_site_occupancy
_atom_site_symmetry_multiplicity
_atom_site_calc_flag
_atom_site_refinement_flags
_atom_site_disorder_assembly
_atom_site_disorder_group
Pt Pt 0.252537(6) 1.014294(12) 0.235902(6) 0.01946(5) Uani 1 1 d . . .
P1 P 0.33488(7) 0.83592(12) 0.20474(5) 0.0390(2) Uani 1 1 d . A .
P2 P 0.17423(5) 0.95214(11) 0.13461(5) 0.02842(18) Uani 1 1 d . A .
P3 P 0.17865(7) 1.21545(15) 0.25579(10) 0.0248(3) Uani 0.834(4) 1 d P A 1
P4 P 0.31964(9) 1.05997(13) 0.34664(7) 0.0245(3) Uani 0.834(4) 1 d P A 1
C1 C 0.4357(3) 0.8969(6) 0.2173(3) 0.0397(11) Uiso 0.823(5) 1 d P A 1
H1A H 0.4688 0.8209 0.2040 0.060 Uiso 0.823(5) 1 calc PR A 1
H1B H 0.4477 0.9223 0.2674 0.060 Uiso 0.823(5) 1 calc PR A 1
H1C H 0.4427 0.9791 0.1871 0.060 Uiso 0.823(5) 1 calc PR A 1
C2 C 0.3320(3) 0.6691(6) 0.2482(3) 0.0436(12) Uiso 0.823(5) 1 d P A 1
H2A H 0.3691 0.6062 0.2294 0.065 Uiso 0.823(5) 1 calc PR A 1
H2B H 0.2821 0.6281 0.2393 0.065 Uiso 0.823(5) 1 calc PR A 1
H2C H 0.3432 0.6815 0.2996 0.065 Uiso 0.823(5) 1 calc PR A 1
C3 C 0.3300(3) 0.7996(6) 0.1081(3) 0.0373(11) Uiso 0.823(5) 1 d P A 1
H3A H 0.3335 0.8901 0.0825 0.045 Uiso 0.823(5) 1 calc PR A 1
H3B H 0.3741 0.7426 0.0977 0.045 Uiso 0.823(5) 1 calc PR A 1
C4 C 0.2600(3) 0.7232(6) 0.0783(3) 0.0376(13) Uiso 0.823(5) 1 d P A 1
H4A H 0.2688 0.6208 0.0837 0.045 Uiso 0.823(5) 1 calc PR A 1
H4B H 0.2530 0.7432 0.0265 0.045 Uiso 0.823(5) 1 calc PR A 1
C5 C 0.1847(3) 0.7603(5) 0.1129(3) 0.0351(10) Uiso 0.823(5) 1 d P A 1
H5A H 0.1822 0.7049 0.1573 0.042 Uiso 0.823(5) 1 calc PR A 1
H5B H 0.1421 0.7313 0.0796 0.042 Uiso 0.823(5) 1 calc PR A 1
C6 C 0.1852(3) 1.0432(5) 0.0512(3) 0.0341(10) Uiso 0.823(5) 1 d P A 1
H6A H 0.1491 1.0061 0.0142 0.051 Uiso 0.823(5) 1 calc PR A 1
H6B H 0.2360 1.0286 0.0369 0.051 Uiso 0.823(5) 1 calc PR A 1
H6C H 0.1764 1.1440 0.0575 0.051 Uiso 0.823(5) 1 calc PR A 1
C7 C 0.0739(3) 0.9546(6) 0.1478(3) 0.0376(11) Uiso 0.823(5) 1 d P A 1
H7A H 0.0456 0.9277 0.1032 0.056 Uiso 0.823(5) 1 calc PR A 1
H7B H 0.0592 1.0495 0.1615 0.056 Uiso 0.823(5) 1 calc PR A 1
H7C H 0.0634 0.8880 0.1855 0.056 Uiso 0.823(5) 1 calc PR A 1
C8 C 0.1524(3) 1.3233(5) 0.1761(3) 0.0358(10) Uiso 0.834(4) 1 d P A 1
H8A H 0.1219 1.4031 0.1897 0.054 Uiso 0.834(4) 1 calc PR A 1
H8B H 0.1236 1.2658 0.1406 0.054 Uiso 0.834(4) 1 calc PR A 1
H8C H 0.1976 1.3582 0.1559 0.054 Uiso 0.834(4) 1 calc PR A 1
C9 C 0.0912(3) 1.1895(5) 0.2983(3) 0.0320(9) Uiso 0.834(4) 1 d P A 1
H9A H 0.0668 1.2806 0.3040 0.048 Uiso 0.834(4) 1 calc PR A 1
H9B H 0.1019 1.1461 0.3452 0.048 Uiso 0.834(4) 1 calc PR A 1
H9C H 0.0582 1.1280 0.2684 0.048 Uiso 0.834(4) 1 calc PR A 1
C10 C 0.2312(3) 1.3456(5) 0.3124(3) 0.0352(10) Uiso 0.834(4) 1 d P A 1
H10A H 0.2811 1.3584 0.2941 0.042 Uiso 0.834(4) 1 calc PR A 1
H10B H 0.2048 1.4370 0.3079 0.042 Uiso 0.834(4) 1 calc PR A 1
C11 C 0.2417(4) 1.3059(6) 0.3924(3) 0.0388(12) Uiso 0.834(4) 1 d P A 1
H11A H 0.1953 1.3305 0.4150 0.047 Uiso 0.834(4) 1 calc PR A 1
H11D H 0.2823 1.3646 0.4151 0.047 Uiso 0.834(4) 1 calc PR A 1
C12 C 0.2603(3) 1.1482(5) 0.4093(3) 0.0345(10) Uiso 0.834(4) 1 d P A 1
H12A H 0.2127 1.0955 0.4098 0.041 Uiso 0.834(4) 1 calc PR A 1
H12B H 0.2856 1.1425 0.4578 0.041 Uiso 0.834(4) 1 calc PR A 1
C13 C 0.4044(3) 1.1681(5) 0.3481(3) 0.0364(10) Uiso 0.834(4) 1 d P A 1
H13A H 0.4261 1.1770 0.3973 0.055 Uiso 0.834(4) 1 calc PR A 1
H13B H 0.3917 1.2616 0.3290 0.055 Uiso 0.834(4) 1 calc PR A 1
H13C H 0.4406 1.1234 0.3189 0.055 Uiso 0.834(4) 1 calc PR A 1
C14 C 0.3499(3) 0.9013(6) 0.3979(3) 0.0351(10) Uiso 0.834(4) 1 d P A 1
H14A H 0.3780 0.9294 0.4423 0.053 Uiso 0.834(4) 1 calc PR A 1
H14B H 0.3817 0.8434 0.3694 0.053 Uiso 0.834(4) 1 calc PR A 1
H14C H 0.3059 0.8469 0.4092 0.053 Uiso 0.834(4) 1 calc PR A 1
P6 P 0.39728(6) 0.31465(10) 0.11103(5) 0.0309(2) Uani 1 1 d . . .
F7 F 0.3708(2) 0.3130(4) 0.19095(16) 0.0697(9) Uani 1 1 d . . .
F8 F 0.4228(2) 0.3144(4) 0.03121(15) 0.0742(10) Uani 1 1 d . . .
F9 F 0.31797(18) 0.3830(4) 0.08443(19) 0.0723(10) Uani 1 1 d . . .
F10 F 0.47610(15) 0.2452(3) 0.13869(16) 0.0564(7) Uani 1 1 d . . .
F12 F 0.36312(16) 0.1588(3) 0.09739(19) 0.0625(8) Uani 1 1 d . . .
F11 F 0.4323(2) 0.4696(3) 0.1265(3) 0.0800(12) Uani 1 1 d . . .
P5 P 0.11507(6) 0.71869(11) 0.36647(6) 0.0340(2) Uani 1 1 d . . .
F1 F 0.0834(8) 0.575(2) 0.3311(14) 0.078(5) Uani 0.52(4) 1 d P B 1
F2 F 0.1401(10) 0.8674(17) 0.3985(16) 0.093(7) Uani 0.52(4) 1 d P B 1
F3 F 0.1472(10) 0.753(3) 0.2915(10) 0.094(6) Uani 0.52(4) 1 d P B 1
F4 F 0.0781(11) 0.683(3) 0.4386(11) 0.084(5) Uani 0.52(4) 1 d P B 1
F5 F 0.03420(17) 0.7825(4) 0.34173(18) 0.0653(8) Uani 1 1 d . B .
F6 F 0.19650(16) 0.6550(3) 0.39217(16) 0.0547(7) Uani 1 1 d . B .
F1' F 0.0920(9) 0.5555(13) 0.3663(14) 0.071(4) Uani 0.48(4) 1 d P B 2
F2' F 0.1480(11) 0.8753(19) 0.3696(13) 0.080(5) Uani 0.48(4) 1 d P B 2
F3' F 0.1345(16) 0.704(3) 0.2849(11) 0.097(7) Uani 0.48(4) 1 d P B 2
F4' F 0.1013(12) 0.729(2) 0.4498(8) 0.065(5) Uani 0.48(4) 1 d P B 2
N1S N 0.5000 1.0000 1.0000 0.081(5) Uiso 0.533(10) 2 d SP . .
C1S C 0.4493(7) 0.9784(12) 0.9684(7) 0.066(3) Uiso 0.533(10) 1 d P . .
C2S C 0.3948(9) 0.9537(18) 0.9385(9) 0.102(5) Uiso 0.533(10) 1 d P . .
H2S1 H 0.3854 0.8523 0.9407 0.123 Uiso 0.533(10) 1 calc PR . .
H2S2 H 0.3966 0.9826 0.8886 0.123 Uiso 0.533(10) 1 calc PR . .
H2S3 H 0.3546 1.0045 0.9600 0.123 Uiso 0.533(10) 1 calc PR . .
O1S O 0.0309(7) 0.0537(15) 0.4967(8) 0.113(4) Uiso 0.534(11) 1 d P . .
H1S H -0.021(10) 0.030(18) 0.449(11) 0.136 Uiso 0.534(11) 1 d P . .
C3S C 0.0606(10) 0.1854(19) 0.4891(10) 0.118(6) Uiso 0.534(11) 1 d P . .
H3S1 H 0.0369 0.2516 0.5204 0.141 Uiso 0.534(11) 1 calc PR . .
H3S2 H 0.0516 0.2161 0.4394 0.141 Uiso 0.534(11) 1 calc PR . .
H3S3 H 0.1145 0.1827 0.5019 0.141 Uiso 0.534(11) 1 calc PR . .
C1' C 0.4039(13) 0.825(3) 0.1603(14) 0.040(5) Uiso 0.177(5) 1 d P A 2
H1'1 H 0.4495 0.8240 0.1924 0.060 Uiso 0.177(5) 1 calc PR A 2
H1'2 H 0.4049 0.9058 0.1280 0.060 Uiso 0.177(5) 1 calc PR A 2
H1'3 H 0.4009 0.7379 0.1322 0.060 Uiso 0.177(5) 1 calc PR A 2
C2' C 0.3554(10) 0.6901(19) 0.2768(10) 0.022(4) Uiso 0.177(5) 1 d P A 2
H2'1 H 0.3600 0.5989 0.2532 0.033 Uiso 0.177(5) 1 calc PR A 2
H2'2 H 0.3143 0.6864 0.3083 0.033 Uiso 0.177(5) 1 calc PR A 2
H2'3 H 0.4021 0.7120 0.3049 0.033 Uiso 0.177(5) 1 calc PR A 2
C6' C 0.1437(12) 1.139(2) 0.0858(12) 0.034(5) Uiso 0.177(5) 1 d P A 2
H6'1 H 0.1044 1.1216 0.0478 0.051 Uiso 0.177(5) 1 calc PR A 2
H6'2 H 0.1872 1.1809 0.0654 0.051 Uiso 0.177(5) 1 calc PR A 2
H6'3 H 0.1250 1.2035 0.1210 0.051 Uiso 0.177(5) 1 calc PR A 2
C7' C 0.0898(13) 0.878(3) 0.1327(13) 0.039(5) Uiso 0.177(5) 1 d P A 2
H7'1 H 0.0552 0.9305 0.0997 0.058 Uiso 0.177(5) 1 calc PR A 2
H7'2 H 0.0718 0.8804 0.1806 0.058 Uiso 0.177(5) 1 calc PR A 2
H7'3 H 0.0930 0.7805 0.1166 0.058 Uiso 0.177(5) 1 calc PR A 2
C3' C 0.2584(12) 0.682(2) 0.1513(12) 0.032(4) Uiso 0.177(5) 1 d P A 2
H3'A H 0.2831 0.5891 0.1527 0.038 Uiso 0.177(5) 1 calc PR A 2
H3'B H 0.2134 0.6746 0.1785 0.038 Uiso 0.177(5) 1 calc PR A 2
C4' C 0.2342(12) 0.7170(19) 0.0749(10) 0.016(3) Uiso 0.177(5) 1 d P A 2
H4'A H 0.1853 0.6721 0.0620 0.019 Uiso 0.177(5) 1 calc PR A 2
H4'B H 0.2709 0.6774 0.0435 0.019 Uiso 0.177(5) 1 calc PR A 2
C5' C 0.2268(12) 0.891(2) 0.0607(12) 0.034(5) Uiso 0.177(5) 1 d P A 2
H5'A H 0.1995 0.9106 0.0141 0.041 Uiso 0.177(5) 1 calc PR A 2
H5'B H 0.2767 0.9353 0.0620 0.041 Uiso 0.177(5) 1 calc PR A 2
P3' P 0.1767(5) 1.1875(9) 0.2794(5) 0.0302(19) Uiso 0.166(4) 1 d P A 2
P4' P 0.3440(5) 1.0630(7) 0.3323(4) 0.0250(16) Uiso 0.166(4) 1 d P A 2
C8' C 0.1832(15) 1.366(3) 0.2364(15) 0.041(6) Uiso 0.166(4) 1 d P A 2
H8'1 H 0.1388 1.4213 0.2452 0.061 Uiso 0.166(4) 1 calc PR A 2
H8'2 H 0.1865 1.3546 0.1850 0.061 Uiso 0.166(4) 1 calc PR A 2
H8'3 H 0.2279 1.4148 0.2569 0.061 Uiso 0.166(4) 1 calc PR A 2
C9' C 0.0744(13) 1.148(3) 0.2759(14) 0.032(5) Uiso 0.166(4) 1 d P A 2
H9'1 H 0.0669 1.0538 0.2954 0.048 Uiso 0.166(4) 1 calc PR A 2
H9'2 H 0.0534 1.1516 0.2263 0.048 Uiso 0.166(4) 1 calc PR A 2
H9'3 H 0.0494 1.2177 0.3042 0.048 Uiso 0.166(4) 1 calc PR A 2
C13' C 0.4394(13) 1.050(3) 0.3091(14) 0.037(5) Uiso 0.166(4) 1 d P A 2
H13D H 0.4631 1.1428 0.3134 0.055 Uiso 0.166(4) 1 calc PR A 2
H13E H 0.4404 1.0164 0.2599 0.055 Uiso 0.166(4) 1 calc PR A 2
H13F H 0.4667 0.9838 0.3414 0.055 Uiso 0.166(4) 1 calc PR A 2
C14' C 0.3380(12) 0.954(2) 0.4151(12) 0.025(4) Uiso 0.166(4) 1 d P A 2
H14D H 0.3333 0.8548 0.4021 0.037 Uiso 0.166(4) 1 calc PR A 2
H14E H 0.2943 0.9835 0.4398 0.037 Uiso 0.166(4) 1 calc PR A 2
H14F H 0.3834 0.9682 0.4467 0.037 Uiso 0.166(4) 1 calc PR A 2
C10' C 0.1926(13) 1.223(3) 0.3764(13) 0.036(5) Uiso 0.166(4) 1 d P A 2
H10C H 0.1517 1.2839 0.3911 0.043 Uiso 0.166(4) 1 calc PR A 2
H10D H 0.1900 1.1330 0.4024 0.043 Uiso 0.166(4) 1 calc PR A 2
C11' C 0.2689(14) 1.296(2) 0.3993(13) 0.026(4) Uiso 0.166(4) 1 d P A 2
H11B H 0.2626 1.3984 0.3927 0.031 Uiso 0.166(4) 1 calc PR A 2
H11C H 0.2802 1.2786 0.4510 0.031 Uiso 0.166(4) 1 calc PR A 2
C12' C 0.3371(12) 1.249(2) 0.3601(13) 0.031(5) Uiso 0.166(4) 1 d P A 2
H12C H 0.3824 1.2718 0.3913 0.038 Uiso 0.166(4) 1 calc PR A 2
H12D H 0.3386 1.3085 0.3168 0.038 Uiso 0.166(4) 1 calc PR A 2

loop_
_atom_site_aniso_label
_atom_site_aniso_U_11
_atom_site_aniso_U_22
_atom_site_aniso_U_33
_atom_site_aniso_U_23
_atom_site_aniso_U_13
_atom_site_aniso_U_12
Pt 0.02198(7) 0.01821(6) 0.01834(7) -0.00148(4) 0.00249(4) 0.00156(4)
P1 0.0510(6) 0.0418(6) 0.0244(5) -0.0001(4) 0.0038(4) 0.0273(5)
P2 0.0315(4) 0.0323(5) 0.0210(4) -0.0040(3) -0.0007(3) 0.0005(4)
P3 0.0259(6) 0.0201(5) 0.0291(7) -0.0035(5) 0.0057(5) 0.0024(4)
P4 0.0223(6) 0.0304(6) 0.0207(5) -0.0013(4) 0.0010(5) -0.0012(4)
P6 0.0392(5) 0.0282(4) 0.0257(4) -0.0011(3) 0.0044(4) 0.0048(4)
F7 0.103(2) 0.074(2) 0.0366(15) -0.0028(14) 0.0290(16) 0.0117(19)
F8 0.094(2) 0.097(3) 0.0344(15) 0.0135(16) 0.0234(15) 0.036(2)
F9 0.0655(19) 0.080(2) 0.071(2) 0.0024(18) -0.0025(16) 0.0416(17)
F10 0.0476(15) 0.0550(17) 0.0638(18) -0.0118(14) -0.0156(13) 0.0085(12)
F12 0.0534(17) 0.0441(16) 0.089(2) -0.0220(15) -0.0008(15) -0.0066(13)
F11 0.097(3) 0.0318(15) 0.116(3) -0.0100(17) 0.039(2) -0.0103(16)
P5 0.0428(5) 0.0265(5) 0.0320(5) 0.0007(4) -0.0014(4) -0.0017(4)
F1 0.051(4) 0.050(7) 0.132(13) -0.046(7) -0.006(7) -0.001(4)
F2 0.067(8) 0.040(7) 0.161(16) -0.047(8) -0.053(9) 0.010(5)
F3 0.066(6) 0.165(16) 0.051(8) 0.047(9) 0.007(4) -0.035(9)
F4 0.067(8) 0.135(13) 0.052(9) 0.033(8) 0.025(6) 0.030(7)
F5 0.0520(17) 0.066(2) 0.074(2) -0.0002(16) -0.0230(15) 0.0077(14)
F6 0.0536(16) 0.0474(16) 0.0625(18) -0.0070(13) -0.0014(13) 0.0146(12)
F1' 0.054(5) 0.026(3) 0.132(13) 0.013(6) -0.007(7) -0.010(3)
F2' 0.066(6) 0.027(5) 0.152(15) 0.014(8) 0.032(9) -0.007(4)
F3' 0.152(18) 0.108(12) 0.034(5) -0.001(7) 0.016(9) 0.056(11)
F4' 0.072(9) 0.093(10) 0.029(3) -0.006(5) -0.002(5) 0.045(7)

loop_
_atom_type_symbol
_atom_type_description
_atom_type_scat_dispersion_real
_atom_type_scat_dispersion_imag
_atom_type_scat_source
C C 0.0033 0.0016 'International Tables Vol C Tables 4.2.6.8 and 6.1.1.4'
H H 0.0000 0.0000 'International Tables Vol C Tables 4.2.6.8 and 6.1.1.4'
N N 0.0061 0.0033 'International Tables Vol C Tables 4.2.6.8 and 6.1.1.4'
F F 0.0171 0.0103 'International Tables Vol C Tables 4.2.6.8 and 6.1.1.4'
P P 0.1023 0.0942 'International Tables Vol C Tables 4.2.6.8 and 6.1.1.4'
Pt Pt -1.7033 8.3905 'International Tables Vol C Tables 4.2.6.8 and 6.1.1.4'
O O 0.0106 0.0060 'International Tables Vol C Tables 4.2.6.8 and 6.1.1.4'

loop_
_geom_angle_atom_site_label_1
_geom_angle_atom_site_label_2
_geom_angle_atom_site_label_3
_geom_angle
_geom_angle_site_symmetry_1
_geom_angle_site_symmetry_3
P3' Pt P1 173.7(2) . .
P3' Pt P2 97.6(2) . .
P1 Pt P2 88.06(4) . .
P3' Pt P4 80.4(2) . .
P1 Pt P4 93.62(5) . .
P2 Pt P4 172.25(5) . .
P3' Pt P3 12.7(2) . .
P1 Pt P3 171.62(5) . .
P2 Pt P3 91.29(4) . .
P4 Pt P3 88.14(5) . .
P3' Pt P4' 89.1(3) . .
P1 Pt P4' 85.39(19) . .
P2 Pt P4' 173.1(2) . .
P4 Pt P4' 12.79(19) . .
P3 Pt P4' 94.87(18) . .
C1' P1 C2 103.8(10) . .
C1' P1 C3 55.7(9) . .
C2 P1 C3 106.4(3) . .
C1' P1 C1 45.1(9) . .
C2 P1 C1 105.9(3) . .
C3 P1 C1 98.9(2) . .
C1' P1 C2' 102.1(11) . .
C2 P1 C2' 20.5(5) . .
C3 P1 C2' 122.8(6) . .
C1 P1 C2' 90.1(6) . .
C1' P1 C3' 101.9(11) . .
C2 P1 C3' 65.2(6) . .
C3 P1 C3' 56.1(6) . .
C1 P1 C3' 144.9(6) . .
C2' P1 C3' 85.6(8) . .
C1' P1 Pt 136.5(9) . .
C2 P1 Pt 119.1(2) . .
C3 P1 Pt 113.30(17) . .
C1 P1 Pt 111.08(17) . .
C2' P1 Pt 115.4(6) . .
C3' P1 Pt 102.2(6) . .
C7' P2 C6 109.8(9) . .
C7' P2 C5' 111.6(11) . .
C6 P2 C5' 53.3(7) . .
C7' P2 C7 27.1(9) . .
C6 P2 C7 106.3(2) . .
C5' P2 C7 132.2(7) . .
C7' P2 C5 72.1(9) . .
C6 P2 C5 104.8(2) . .
C5' P2 C5 57.3(7) . .
C7 P2 C5 99.0(2) . .
C7' P2 C6' 98.2(11) . .
C6 P2 C6' 40.9(7) . .
C5' P2 C6' 94.2(10) . .
C7 P2 C6' 79.5(7) . .
C5 P2 C6' 140.3(7) . .
C7' P2 Pt 127.5(9) . .
C6 P2 Pt 118.82(16) . .
C5' P2 Pt 112.5(7) . .
C7 P2 Pt 114.85(18) . .
C5 P2 Pt 110.79(16) . .
C6' P2 Pt 105.5(6) . .
C9 P3 C10 104.9(2) . .
C9 P3 C8 104.7(2) . .
C10 P3 C8 100.6(2) . .
C9 P3 Pt 117.89(17) . .
C10 P3 Pt 111.34(16) . .
C8 P3 Pt 115.59(17) . .
C13 P4 C12 104.7(2) . .
C13 P4 C14 103.8(2) . .
C12 P4 C14 101.5(2) . .
C13 P4 Pt 118.91(18) . .
C12 P4 Pt 111.34(16) . .
C14 P4 Pt 114.77(18) . .
C4 C3 P1 115.4(4) . .
C3 C4 C5 116.7(4) . .
C4 C5 P2 114.1(3) . .
C11 C10 P3 114.6(4) . .
C10 C11 C12 116.1(4) . .
C11 C12 P4 115.5(4) . .
F8 P6 F7 179.2(2) . .
F8 P6 F9 91.03(18) . .
F7 P6 F9 88.72(19) . .
F8 P6 F10 89.76(17) . .
F7 P6 F10 90.49(18) . .
F9 P6 F10 179.1(2) . .
F8 P6 F12 89.0(2) . .
F7 P6 F12 90.24(19) . .
F9 P6 F12 90.25(19) . .
F10 P6 F12 89.38(16) . .
F8 P6 F11 92.0(2) . .
F7 P6 F11 88.8(2) . .
F9 P6 F11 90.7(2) . .
F10 P6 F11 89.7(2) . .
F12 P6 F11 178.7(2) . .
F2 P5 F4 89.6(8) . .
F2 P5 F3 92.3(10) . .
F4 P5 F3 176.4(10) . .
F2 P5 F2' 20.8(12) . .
F4 P5 F2' 110.2(10) . .
F3 P5 F2' 71.6(9) . .
F2 P5 F1 174.9(9) . .
F4 P5 F1 90.8(8) . .
F3 P5 F1 87.1(8) . .
F2' P5 F1 157.6(9) . .
F2 P5 F3' 111.4(9) . .
F4 P5 F3' 158.5(9) . .
F3 P5 F3' 19.2(11) . .
F2' P5 F3' 90.6(10) . .
F1 P5 F3' 67.9(9) . .
F2 P5 F1' 157.9(8) . .
F4 P5 F1' 70.7(9) . .
F3 P5 F1' 108.0(8) . .
F2' P5 F1' 173.1(9) . .
F1 P5 F1' 25.0(6) . .
F3' P5 F1' 89.3(9) . .
F2 P5 F4' 68.8(10) . .
F4 P5 F4' 22.6(9) . .
F3 P5 F4' 160.1(8) . .
F2' P5 F4' 89.6(9) . .
F1 P5 F4' 112.3(8) . .
F3' P5 F4' 175.9(10) . .
F1' P5 F4' 90.0(8) . .
F2 P5 F5 89.8(6) . .
F4 P5 F5 84.4(7) . .
F3 P5 F5 92.5(8) . .
F2' P5 F5 89.0(8) . .
F1 P5 F5 85.2(7) . .
F3' P5 F5 90.7(9) . .
F1' P5 F5 97.8(6) . .
F4' P5 F5 93.3(6) . .
F2 P5 F6 89.8(6) . .
F4 P5 F6 95.2(7) . .
F3 P5 F6 87.9(8) . .
F2' P5 F6 90.8(8) . .
F1 P5 F6 95.2(7) . .
F3' P5 F6 89.8(9) . .
F1' P5 F6 82.3(6) . .
F4' P5 F6 86.1(6) . .
F5 P5 F6 179.44(18) . .
C1S N1S C1S 180.000(6) 3_677 .
N1S C1S C2S 176.4(18) . .
C3S O1S O1S 155.8(18) . 3_556
C4' C3' P1 114.6(14) . .
C3' C4' C5' 112.5(16) . .
C4' C5' P2 103.5(14) . .
C10' P3' C9' 98.7(12) . .
C10' P3' C8' 104.3(12) . .
C9' P3' C8' 105.0(12) . .
C10' P3' Pt 115.1(9) . .
C9' P3' Pt 116.4(9) . .
C8' P3' Pt 115.4(9) . .
C13' P4' C12' 102.6(12) . .
C13' P4' C14' 106.0(11) . .
C12' P4' C14' 106.4(11) . .
C13' P4' Pt 114.4(9) . .
C12' P4' Pt 110.0(8) . .
C14' P4' Pt 116.3(7) . .
C11' C10' P3' 114.8(17) . .
C12' C11' C10' 117.0(19) . .
C11' C12' P4' 118.7(16) . .

loop_
_geom_bond_atom_site_label_1
_geom_bond_atom_site_label_2
_geom_bond_distance
_geom_bond_site_symmetry_2
Pt P3' 2.277(8) .
Pt P1 2.3042(10) .
Pt P2 2.3080(9) .
Pt P4 2.3178(11) .
Pt P3 2.3243(12) .
Pt P4' 2.348(7) .
P1 C1' 1.52(2) .
P1 C2 1.750(6) .
P1 C3 1.807(5) .
P1 C1 1.860(5) .
P1 C2' 1.913(18) .
P1 C3' 2.15(2) .
P2 C7' 1.63(2) .
P2 C6 1.777(5) .
P2 C5' 1.80(2) .
P2 C7 1.798(5) .
P2 C5 1.843(5) .
P2 C6' 2.01(2) .
P3 C9 1.792(5) .
P3 C10 1.807(5) .
P3 C8 1.809(5) .
P4 C13 1.797(5) .
P4 C12 1.810(5) .
P4 C14 1.812(5) .
C3 C4 1.491(7) .
C4 C5 1.550(7) .
C10 C11 1.518(7) .
C11 C12 1.532(7) .
P6 F8 1.569(3) .
P6 F7 1.576(3) .
P6 F9 1.577(3) .
P6 F10 1.579(3) .
P6 F12 1.584(3) .
P6 F11 1.586(3) .
P5 F2 1.556(13) .
P5 F4 1.559(17) .
P5 F3 1.563(16) .
P5 F2' 1.569(16) .
P5 F1 1.570(11) .
P5 F3' 1.571(18) .
P5 F1' 1.573(12) .
P5 F4' 1.575(16) .
P5 F5 1.577(3) .
P5 F6 1.589(3) .
N1S C1S 1.047(13) 3_677
N1S C1S 1.047(13) .
C1S C2S 1.093(17) .
O1S C3S 1.345(19) .
O1S O1S 1.49(3) 3_556
C3' C4' 1.47(3) .
C4' C5' 1.64(3) .
P3' C10' 1.82(3) .
P3' C9' 1.83(2) .
P3' C8' 1.85(3) .
P4' C13' 1.77(3) .
P4' C12' 1.82(2) .
P4' C14' 1.84(2) .
C10' C11' 1.53(3) .
C11' C12' 1.51(3) .
